data_7129801
loop_
_publ_author_name
'Li, Bin'
'Geoghegan, Blaise'
'Weinert, Hanns Micha'
'W\"olper, Christoph'
'Cutsail III, George'
'Schulz, Stephan'

_publ_section_title
;
 Synthesis and redox activity of carbene-coordinated group 13 metal
 radicals
;
_journal_name_full 'Chemical Communications'
_journal_paper_doi 10.1039/D2CC00216G
_journal_year 2022
_chemical_formula_sum 'C31 H51 Cl2 Ga N3'
_chemical_formula_weight 606.36
_space_group_crystal_system monoclinic
_space_group_IT_number 14
_space_group_name_Hall '-P 2ybc'
_space_group_name_H-M_alt 'P 1 21/c 1'
_atom_sites_solution_hydrogens geom
_atom_sites_solution_primary direct
_atom_sites_solution_secondary difmap
_audit_creation_method SHELXL-2017/1
_audit_update_record
;
2021-12-17 deposited with the CCDC.	2022-03-10 downloaded from the CCDC.
;
_cell_angle_alpha 90
_cell_angle_beta 90.064(9)
_cell_angle_gamma 90
_cell_formula_units_Z 4
_cell_length_a 15.157(6)
_cell_length_b 10.928(4)
_cell_length_c 20.000(7)
_cell_measurement_reflns_used 9905
_cell_measurement_temperature 100(2)
_cell_measurement_theta_max 30.62
_cell_measurement_theta_min 2.30
_cell_volume 3313(2)
_computing_cell_refinement 'BRUKER APEX3(v2019.1-0)'
_computing_data_collection 'BRUKER APEX3(v2019.1-0)'
_computing_data_reduction 'BRUKER APEX3(v2019.1-0)'
_computing_molecular_graphics 'ORTEP/PLATON (Spek)'
_computing_publication_material 'BRUKER AXS SHELXTL (c) 2008 / Vers. 2008/4'
_computing_structure_refinement 'SHELXL-2017/1 (Sheldrick, 2017)'
_computing_structure_solution 'BRUKER APEX3(v2019.1-0)'
_diffrn_ambient_temperature 100(2)
_diffrn_detector_area_resol_mean 512
_diffrn_measured_fraction_theta_full 0.998
_diffrn_measured_fraction_theta_max 0.856
_diffrn_measurement_device_type 'Bruker D8 KAPPA II (APEX II detector)'
_diffrn_measurement_method 'Data collection strategy APEX 2/COSMO'
_diffrn_radiation_monochromator 'Triumph Goebel mirror'
_diffrn_radiation_source 'fine-focus sealed tube'
_diffrn_radiation_type MoK\a
_diffrn_radiation_wavelength 0.71073
_diffrn_reflns_av_R_equivalents 0.0496
_diffrn_reflns_av_unetI/netI 0.0710
_diffrn_reflns_Laue_measured_fraction_full 0.998
_diffrn_reflns_Laue_measured_fraction_max 0.856
_diffrn_reflns_limit_h_max 21
_diffrn_reflns_limit_h_min -21
_diffrn_reflns_limit_k_max 15
_diffrn_reflns_limit_k_min 0
_diffrn_reflns_limit_l_max 29
_diffrn_reflns_limit_l_min 0
_diffrn_reflns_number 85326
_diffrn_reflns_point_group_measured_fraction_full 0.998
_diffrn_reflns_point_group_measured_fraction_max 0.856
_diffrn_reflns_theta_full 25.242
_diffrn_reflns_theta_max 32.524
_diffrn_reflns_theta_min 2.037
_exptl_absorpt_coefficient_mu 1.015
_exptl_absorpt_correction_T_max 0.75
_exptl_absorpt_correction_T_min 0.59
_exptl_absorpt_correction_type multi-scan
_exptl_absorpt_process_details
; 
 TWINABS
 R.H. Blessing, Acta Cryst. (1995) A51 33-38 
;
_exptl_crystal_colour 'dark red'
_exptl_crystal_density_diffrn 1.216
_exptl_crystal_description block
_exptl_crystal_F_000 1292
_exptl_crystal_size_max 0.470
_exptl_crystal_size_mid 0.450
_exptl_crystal_size_min 0.320
_refine_diff_density_max 0.546
_refine_diff_density_min -0.438
_refine_diff_density_rms 0.085
_refine_ls_extinction_method none
_refine_ls_goodness_of_fit_ref 1.074
_refine_ls_hydrogen_treatment constr
_refine_ls_matrix_type full
_refine_ls_number_parameters 348
_refine_ls_number_reflns 10289
_refine_ls_number_restraints 0
_refine_ls_restrained_S_all 1.074
_refine_ls_R_factor_all 0.1228
_refine_ls_R_factor_gt 0.0659
_refine_ls_shift/su_max 0.000
_refine_ls_shift/su_mean 0.000
_refine_ls_structure_factor_coef Fsqd
_refine_ls_weighting_details 'w=1/[\s^2^(Fo^2^)+(0.0431P)^2^+6.0377P] where P=(Fo^2^+2Fc^2^)/3'
_refine_ls_weighting_scheme calc
_refine_ls_wR_factor_gt 0.1394
_refine_ls_wR_factor_ref 0.1555
_reflns_Friedel_coverage 0.000
_reflns_number_gt 6620
_reflns_number_total 10289
_reflns_threshold_expression 'I > 2\s(I)'
_cod_data_source_file d2cc00216g2.cif
_cod_data_source_block lb_148_tw4
_cod_depositor_comments
;
The following automatic conversions were performed:

data item '_atom_sites_solution_secondary' value 'diffmap' was
changed to 'difmap'.

Automatic conversion script
Id: cif_fix_values 7556 2019-12-06 15:28:31Z antanas 
;
_cod_original_sg_symbol_H-M 'P 21/c'
_cod_database_code 7129801
_shelx_shelxl_version_number 2017/1
_shelx_space_group_comment
;
The symmetry employed for this shelxl refinement is uniquely defined
by the following loop, which should always be used as a source of
symmetry information in preference to the above space-group names.
They are only intended as comments.
;
_shelx_estimated_absorpt_t_min 0.647
_shelx_estimated_absorpt_t_max 0.737

loop_
_space_group_symop_operation_xyz
'x, y, z'
'-x, y+1/2, -z+1/2'
'-x, -y, -z'
'x, -y-1/2, z-1/2'

loop_
_atom_site_label
_atom_site_type_symbol
_atom_site_fract_x
_atom_site_fract_y
_atom_site_fract_z
_atom_site_U_iso_or_equiv
_atom_site_adp_type
_atom_site_occupancy
_atom_site_site_symmetry_order
_atom_site_calc_flag
_atom_site_refinement_flags_posn
_atom_site_refinement_flags_adp
_atom_site_refinement_flags_occupancy
_atom_site_disorder_assembly
_atom_site_disorder_group
Ga1 Ga 0.20081(2) 0.60090(3) 0.39917(2) 0.03431(10) Uani 1 1 d . . . . .
Cl1 Cl 0.10367(6) 0.70836(8) 0.34023(5) 0.0497(2) Uani 1 1 d . . . . .
Cl2 Cl 0.19189(8) 0.69583(9) 0.49872(5) 0.0632(3) Uani 1 1 d . . . . .
N1 N 0.12789(17) 0.3696(2) 0.46937(13) 0.0366(6) Uani 1 1 d . . . . .
N2 N 0.0985(2) 0.3702(2) 0.36437(14) 0.0440(6) Uani 1 1 d . . . . .
N3 N 0.36550(17) 0.7047(3) 0.34466(15) 0.0465(7) Uani 1 1 d . . . . .
C1 C 0.1421(2) 0.4327(3) 0.41230(15) 0.0362(6) Uani 1 1 d . . . . .
C2 C 0.0737(2) 0.2701(3) 0.45795(18) 0.0457(8) Uani 1 1 d . . . . .
C3 C 0.0551(3) 0.2703(3) 0.3923(2) 0.0546(9) Uani 1 1 d . . . . .
C4 C 0.1677(2) 0.4027(3) 0.53426(15) 0.0450(7) Uani 1 1 d . . . . .
H4 H 0.208477 0.472810 0.525563 0.054 Uiso 1 1 calc R U . . .
C5 C 0.2242(3) 0.2985(4) 0.5618(2) 0.0672(12) Uani 1 1 d . . . . .
H5A H 0.254638 0.257547 0.524832 0.101 Uiso 1 1 calc R U . . .
H5B H 0.186341 0.239499 0.584996 0.101 Uiso 1 1 calc R U . . .
H5C H 0.267756 0.331553 0.593172 0.101 Uiso 1 1 calc R U . . .
C6 C 0.0986(3) 0.4484(5) 0.5826(2) 0.0665(11) Uani 1 1 d . . . . .
H6A H 0.062985 0.511858 0.560945 0.100 Uiso 1 1 calc R U . . .
H6B H 0.127647 0.482631 0.622207 0.100 Uiso 1 1 calc R U . . .
H6C H 0.060506 0.380256 0.595990 0.100 Uiso 1 1 calc R U . . .
C7 C 0.1011(3) 0.4015(4) 0.29277(17) 0.0547(9) Uani 1 1 d . . . . .
H7 H 0.140630 0.474349 0.288374 0.066 Uiso 1 1 calc R U . . .
C8 C 0.0118(4) 0.4396(5) 0.2664(2) 0.0802(14) Uani 1 1 d . . . . .
H8A H 0.016245 0.457521 0.218486 0.120 Uiso 1 1 calc R U . . .
H8B H -0.008307 0.512816 0.290185 0.120 Uiso 1 1 calc R U . . .
H8C H -0.030602 0.373038 0.273322 0.120 Uiso 1 1 calc R U . . .
C9 C 0.1427(4) 0.2992(5) 0.2514(2) 0.0834(15) Uani 1 1 d . . . . .
H9A H 0.160220 0.331341 0.207651 0.125 Uiso 1 1 calc R U . . .
H9B H 0.099826 0.233023 0.245306 0.125 Uiso 1 1 calc R U . . .
H9C H 0.194828 0.267558 0.274764 0.125 Uiso 1 1 calc R U . . .
C10 C 0.0418(3) 0.1810(4) 0.5088(2) 0.0655(11) Uani 1 1 d . . . . .
H10A H -0.008899 0.136028 0.490846 0.098 Uiso 1 1 calc R U . . .
H10B H 0.024124 0.224978 0.549305 0.098 Uiso 1 1 calc R U . . .
H10C H 0.089231 0.123335 0.519635 0.098 Uiso 1 1 calc R U . . .
C11 C 0.0004(5) 0.1800(5) 0.3554(3) 0.109(2) Uani 1 1 d . . . . .
H11A H -0.043954 0.223187 0.328686 0.164 Uiso 1 1 calc R U . . .
H11B H -0.029097 0.125754 0.387363 0.164 Uiso 1 1 calc R U . . .
H11C H 0.038253 0.131443 0.325874 0.164 Uiso 1 1 calc R U . . .
C12 C 0.3192(2) 0.6013(3) 0.36342(17) 0.0405(7) Uani 1 1 d . . . . .
C13 C 0.4624(2) 0.6897(4) 0.3545(2) 0.0670(12) Uani 1 1 d . . . . .
C14 C 0.4718(3) 0.5520(5) 0.3505(3) 0.0742(14) Uani 1 1 d . . . . .
H14A H 0.521175 0.523974 0.379144 0.089 Uiso 1 1 calc R U . . .
H14B H 0.483661 0.526282 0.303907 0.089 Uiso 1 1 calc R U . . .
C15 C 0.3839(2) 0.4976(4) 0.3751(2) 0.0580(10) Uani 1 1 d . . . . .
C16 C 0.3292(2) 0.8043(3) 0.30614(19) 0.0498(9) Uani 1 1 d . . . . .
C17 C 0.3108(3) 0.9168(4) 0.3373(2) 0.0606(10) Uani 1 1 d . . . . .
C18 C 0.2821(4) 1.0113(5) 0.2959(3) 0.0909(17) Uani 1 1 d . . . . .
H18 H 0.270765 1.089142 0.315219 0.109 Uiso 1 1 calc R U . . .
C19 C 0.2699(5) 0.9973(5) 0.2300(3) 0.106(2) Uani 1 1 d . . . . .
H19 H 0.250167 1.064506 0.203856 0.127 Uiso 1 1 calc R U . . .
C20 C 0.2856(4) 0.8872(5) 0.2001(3) 0.0827(15) Uani 1 1 d . . . . .
H20 H 0.275987 0.878463 0.153405 0.099 Uiso 1 1 calc R U . . .
C21 C 0.3158(3) 0.7865(4) 0.2374(2) 0.0600(10) Uani 1 1 d . . . . .
C22 C 0.3159(3) 0.9405(4) 0.4110(2) 0.0693(12) Uani 1 1 d . . . . .
H22 H 0.331588 0.861815 0.433674 0.083 Uiso 1 1 calc R U . . .
C23 C 0.2282(4) 0.9833(5) 0.4386(3) 0.0942(17) Uani 1 1 d . . . . .
H23A H 0.213294 1.063130 0.419311 0.141 Uiso 1 1 calc R U . . .
H23B H 0.232273 0.990728 0.487378 0.141 Uiso 1 1 calc R U . . .
H23C H 0.182214 0.923908 0.427082 0.141 Uiso 1 1 calc R U . . .
C24 C 0.3877(5) 1.0343(5) 0.4276(4) 0.115(2) Uani 1 1 d . . . . .
H24A H 0.442966 1.010449 0.405849 0.172 Uiso 1 1 calc R U . . .
H24B H 0.396528 1.037242 0.476166 0.172 Uiso 1 1 calc R U . . .
H24C H 0.369533 1.115142 0.411549 0.172 Uiso 1 1 calc R U . . .
C25 C 0.3308(3) 0.6682(5) 0.2016(2) 0.0666(11) Uani 1 1 d . . . . .
H25 H 0.360469 0.610626 0.233343 0.080 Uiso 1 1 calc R U . . .
C26 C 0.3895(4) 0.6803(7) 0.1391(3) 0.106(2) Uani 1 1 d . . . . .
H26A H 0.405241 0.598621 0.122716 0.159 Uiso 1 1 calc R U . . .
H26B H 0.443320 0.725357 0.150574 0.159 Uiso 1 1 calc R U . . .
H26C H 0.357289 0.724587 0.104115 0.159 Uiso 1 1 calc R U . . .
C27 C 0.2447(4) 0.6109(6) 0.1800(3) 0.0905(16) Uani 1 1 d . . . . .
H27A H 0.216357 0.663083 0.146411 0.136 Uiso 1 1 calc R U . . .
H27B H 0.205772 0.602414 0.218787 0.136 Uiso 1 1 calc R U . . .
H27C H 0.256191 0.530003 0.160714 0.136 Uiso 1 1 calc R U . . .
C28 C 0.3583(3) 0.3846(4) 0.3334(3) 0.0869(16) Uani 1 1 d . . . . .
H28A H 0.298928 0.357614 0.345954 0.130 Uiso 1 1 calc R U . . .
H28B H 0.400523 0.318439 0.341990 0.130 Uiso 1 1 calc R U . . .
H28C H 0.359256 0.405709 0.285823 0.130 Uiso 1 1 calc R U . . .
C29 C 0.3891(3) 0.4573(5) 0.4477(3) 0.0866(17) Uani 1 1 d . . . . .
H29A H 0.332238 0.422900 0.461412 0.130 Uiso 1 1 calc R U . . .
H29B H 0.403273 0.527962 0.475930 0.130 Uiso 1 1 calc R U . . .
H29C H 0.435236 0.395094 0.452613 0.130 Uiso 1 1 calc R U . . .
C30 C 0.4896(3) 0.7371(6) 0.4235(3) 0.0950(18) Uani 1 1 d . . . . .
H30A H 0.548896 0.707397 0.434287 0.143 Uiso 1 1 calc R U . . .
H30B H 0.447728 0.707452 0.457102 0.143 Uiso 1 1 calc R U . . .
H30C H 0.489482 0.826753 0.423197 0.143 Uiso 1 1 calc R U . . .
C31 C 0.5168(3) 0.7550(6) 0.3011(3) 0.104(2) Uani 1 1 d . . . . .
H31A H 0.502615 0.720921 0.257014 0.156 Uiso 1 1 calc R U . . .
H31B H 0.579743 0.743272 0.310344 0.156 Uiso 1 1 calc R U . . .
H31C H 0.502979 0.842548 0.301578 0.156 Uiso 1 1 calc R U . . .

loop_
_atom_site_aniso_label
_atom_site_aniso_U_11
_atom_site_aniso_U_22
_atom_site_aniso_U_33
_atom_site_aniso_U_23
_atom_site_aniso_U_13
_atom_site_aniso_U_12
Ga1 0.03220(17) 0.03427(17) 0.03646(18) 0.00178(14) 0.00309(12) 0.00159(14)
Cl1 0.0414(4) 0.0490(5) 0.0586(5) 0.0095(4) -0.0027(4) 0.0098(3)
Cl2 0.0920(8) 0.0495(5) 0.0481(5) -0.0122(4) 0.0036(5) -0.0041(5)
N1 0.0374(13) 0.0353(13) 0.0371(14) 0.0015(10) 0.0021(11) -0.0016(10)
N2 0.0550(17) 0.0383(15) 0.0385(14) -0.0026(11) -0.0049(12) -0.0043(12)
N3 0.0277(13) 0.0522(17) 0.0596(18) 0.0243(14) -0.0033(12) 0.0006(11)
C1 0.0376(15) 0.0352(15) 0.0357(16) -0.0003(12) 0.0032(12) 0.0010(12)
C2 0.0510(19) 0.0342(16) 0.052(2) 0.0013(14) 0.0055(16) -0.0077(14)
C3 0.066(2) 0.0431(19) 0.055(2) -0.0024(16) -0.0074(18) -0.0136(17)
C4 0.0484(18) 0.055(2) 0.0317(15) 0.0031(15) 0.0016(13) -0.0044(16)
C5 0.070(3) 0.078(3) 0.055(2) 0.022(2) -0.009(2) 0.004(2)
C6 0.067(3) 0.083(3) 0.049(2) -0.012(2) 0.0130(19) -0.003(2)
C7 0.082(3) 0.0470(19) 0.0353(17) -0.0037(15) -0.0057(17) 0.0019(19)
C8 0.110(4) 0.070(3) 0.061(3) -0.001(2) -0.033(3) 0.006(3)
C9 0.126(4) 0.071(3) 0.053(3) -0.021(2) 0.007(3) 0.012(3)
C10 0.070(3) 0.055(2) 0.072(3) 0.013(2) 0.010(2) -0.017(2)
C11 0.149(6) 0.088(4) 0.090(4) -0.008(3) -0.029(4) -0.068(4)
C12 0.0313(14) 0.0432(17) 0.0471(18) 0.0131(15) 0.0050(12) 0.0070(13)
C13 0.0312(17) 0.084(3) 0.086(3) 0.041(3) -0.0042(18) -0.0017(18)
C14 0.0371(19) 0.092(3) 0.093(3) 0.042(3) 0.012(2) 0.017(2)
C15 0.0391(18) 0.060(2) 0.075(3) 0.025(2) 0.0117(17) 0.0169(17)
C16 0.0346(16) 0.054(2) 0.061(2) 0.0250(18) -0.0006(15) -0.0033(15)
C17 0.062(2) 0.047(2) 0.073(3) 0.0191(19) -0.009(2) -0.0012(18)
C18 0.125(5) 0.058(3) 0.090(4) 0.023(3) -0.024(3) 0.013(3)
C19 0.156(6) 0.068(3) 0.095(4) 0.035(3) -0.026(4) 0.027(4)
C20 0.096(4) 0.091(4) 0.061(3) 0.027(3) -0.017(3) 0.014(3)
C21 0.052(2) 0.071(3) 0.057(2) 0.028(2) -0.0002(18) 0.0051(19)
C22 0.086(3) 0.047(2) 0.075(3) 0.012(2) -0.015(2) -0.011(2)
C23 0.124(5) 0.056(3) 0.103(4) -0.001(3) 0.011(4) 0.018(3)
C24 0.138(6) 0.071(4) 0.136(6) 0.013(4) -0.047(4) -0.038(4)
C25 0.063(3) 0.083(3) 0.053(2) 0.019(2) 0.0045(19) 0.009(2)
C26 0.084(4) 0.151(6) 0.083(4) 0.010(4) 0.029(3) 0.006(4)
C27 0.094(4) 0.112(4) 0.065(3) 0.002(3) 0.005(3) -0.020(3)
C28 0.075(3) 0.060(3) 0.126(5) 0.002(3) 0.027(3) 0.027(2)
C29 0.058(3) 0.108(4) 0.094(4) 0.063(3) 0.005(2) 0.017(3)
C30 0.060(3) 0.113(4) 0.111(4) 0.037(4) -0.038(3) -0.012(3)
C31 0.038(2) 0.135(5) 0.138(5) 0.084(4) 0.008(3) -0.011(3)

loop_
_atom_type_symbol
_atom_type_description
_atom_type_scat_dispersion_real
_atom_type_scat_dispersion_imag
_atom_type_scat_source
C C 0.0033 0.0016 'International Tables Vol C Tables 4.2.6.8 and 6.1.1.4'
H H 0.0000 0.0000 'International Tables Vol C Tables 4.2.6.8 and 6.1.1.4'
Cl Cl 0.1484 0.1585 'International Tables Vol C Tables 4.2.6.8 and 6.1.1.4'
Ga Ga 0.2307 1.6083 'International Tables Vol C Tables 4.2.6.8 and 6.1.1.4'
N N 0.0061 0.0033 'International Tables Vol C Tables 4.2.6.8 and 6.1.1.4'

loop_
_geom_angle_atom_site_label_1
_geom_angle_atom_site_label_2
_geom_angle_atom_site_label_3
_geom_angle
_geom_angle_site_symmetry_1
_geom_angle_site_symmetry_3
_geom_angle_publ_flag
C12 Ga1 C1 116.78(13) . . ?
C12 Ga1 Cl1 114.70(10) . . ?
C1 Ga1 Cl1 104.69(9) . . ?
C12 Ga1 Cl2 112.54(11) . . ?
C1 Ga1 Cl2 105.81(9) . . ?
Cl1 Ga1 Cl2 100.68(5) . . ?
C1 N1 C2 111.0(3) . . ?
C1 N1 C4 123.5(3) . . ?
C2 N1 C4 125.5(3) . . ?
C1 N2 C3 110.1(3) . . ?
C1 N2 C7 124.0(3) . . ?
C3 N2 C7 125.8(3) . . ?
C12 N3 C16 124.7(3) . . ?
C12 N3 C13 112.0(3) . . ?
C16 N3 C13 121.9(3) . . ?
N2 C1 N1 105.2(3) . . ?
N2 C1 Ga1 124.9(2) . . ?
N1 C1 Ga1 129.3(2) . . ?
C3 C2 N1 106.6(3) . . ?
C3 C2 C10 126.9(3) . . ?
N1 C2 C10 126.5(3) . . ?
C2 C3 N2 107.1(3) . . ?
C2 C3 C11 127.0(4) . . ?
N2 C3 C11 125.9(4) . . ?
N1 C4 C6 111.2(3) . . ?
N1 C4 C5 111.2(3) . . ?
C6 C4 C5 113.8(3) . . ?
N2 C7 C8 112.2(4) . . ?
N2 C7 C9 111.6(3) . . ?
C8 C7 C9 112.5(4) . . ?
N3 C12 C15 108.9(3) . . ?
N3 C12 Ga1 125.0(2) . . ?
C15 C12 Ga1 122.8(2) . . ?
N3 C13 C14 101.3(3) . . ?
N3 C13 C31 112.9(3) . . ?
C14 C13 C31 112.1(5) . . ?
N3 C13 C30 110.2(4) . . ?
C14 C13 C30 111.0(4) . . ?
C31 C13 C30 109.1(4) . . ?
C13 C14 C15 106.5(3) . . ?
C12 C15 C29 113.4(3) . . ?
C12 C15 C28 110.7(3) . . ?
C29 C15 C28 107.3(4) . . ?
C12 C15 C14 102.8(3) . . ?
C29 C15 C14 111.9(4) . . ?
C28 C15 C14 110.7(4) . . ?
C21 C16 C17 121.8(3) . . ?
C21 C16 N3 118.3(4) . . ?
C17 C16 N3 119.9(3) . . ?
C18 C17 C16 116.5(4) . . ?
C18 C17 C22 118.2(4) . . ?
C16 C17 C22 125.2(3) . . ?
C19 C18 C17 122.9(5) . . ?
C18 C19 C20 120.5(5) . . ?
C19 C20 C21 121.0(5) . . ?
C16 C21 C20 117.2(4) . . ?
C16 C21 C25 124.5(3) . . ?
C20 C21 C25 118.2(4) . . ?
C17 C22 C23 111.5(4) . . ?
C17 C22 C24 111.4(4) . . ?
C23 C22 C24 109.7(5) . . ?
C21 C25 C27 111.4(4) . . ?
C21 C25 C26 113.7(4) . . ?
C27 C25 C26 107.6(4) . . ?

loop_
_geom_bond_atom_site_label_1
_geom_bond_atom_site_label_2
_geom_bond_distance
_geom_bond_site_symmetry_2
_geom_bond_publ_flag
Ga1 C12 1.932(3) . ?
Ga1 C1 2.059(3) . ?
Ga1 Cl1 2.2209(10) . ?
Ga1 Cl2 2.2492(12) . ?
N1 C1 1.351(4) . ?
N1 C2 1.381(4) . ?
N1 C4 1.476(4) . ?
N2 C1 1.350(4) . ?
N2 C3 1.392(5) . ?
N2 C7 1.473(4) . ?
N3 C12 1.383(4) . ?
N3 C16 1.442(4) . ?
N3 C13 1.490(4) . ?
C2 C3 1.343(5) . ?
C2 C10 1.489(5) . ?
C3 C11 1.484(5) . ?
C4 C6 1.510(5) . ?
C4 C5 1.527(5) . ?
C7 C8 1.511(6) . ?
C7 C9 1.528(6) . ?
C12 C15 1.516(5) . ?
C13 C14 1.513(7) . ?
C13 C31 1.527(6) . ?
C13 C30 1.530(7) . ?
C14 C15 1.541(5) . ?
C15 C29 1.519(6) . ?
C15 C28 1.540(7) . ?
C16 C21 1.403(6) . ?
C16 C17 1.407(6) . ?
C17 C18 1.393(6) . ?
C17 C22 1.499(6) . ?
C18 C19 1.339(8) . ?
C19 C20 1.364(8) . ?
C20 C21 1.406(6) . ?
C21 C25 1.495(7) . ?
C22 C23 1.515(7) . ?
C22 C24 1.531(7) . ?
C25 C27 1.510(7) . ?
C25 C26 1.542(6) . ?
